data_8104364
loop_
_publ_author_name
'Blase, W.'
'Somer, M.'
'Cordier, G.'

_publ_section_title
;
 Crystal structure of hexapotassium triarsenidoindate
;
_journal_name_full 'Zeitschrift fuer Kristallographie (149,1979-)'
_journal_page_first 141
_journal_page_last 142
_journal_volume 206
_journal_year 1993
_chemical_formula_sum 'As3 In K6'
_chemical_name_systematic 'K6 (In As3)'
_space_group_IT_number 2
_symmetry_space_group_name_Hall '-P 1'
_symmetry_space_group_name_H-M 'P -1'
_cell_angle_alpha 94.23
_cell_angle_beta 94.45
_cell_angle_gamma 119.86
_cell_formula_units_Z 4
_cell_length_a 9.13
_cell_length_b 9.112
_cell_length_c 19.609
_cell_volume 1398.524
_citation_journal_id_ASTM ZEKRDZ
_cod_data_source_file Blase_ZEKRDZ_1993_1543.cif
_cod_data_source_block As3In1K6
_cod_original_formula_sum 'As3 In1 K6'
_cod_database_code 8104364

loop_
_symmetry_equiv_pos_as_xyz
x,y,z
-x,-y,-z

loop_
_atom_site_label
_atom_site_type_symbol
_atom_site_fract_x
_atom_site_fract_y
_atom_site_fract_z
_atom_site_occupancy
_atom_site_U_iso_or_equiv
As3 As-3 0.17652 0.64547 0.38083 1 0.0
K10 K+1 0.39072 0.1597 -0.00734 1 0.0
K9 K+1 0.03475 -0.13353 0.06983 1 0.0
K3 K+1 0.14655 -0.01209 0.42951 1 0.0
K2 K+1 0.79733 0.57629 0.30264 1 0.0
K14 K+1 0.1058 0.5375 0.02261 0.5 0.0
K8 K+1 -0.28941 -0.15168 0.1988 1 0.0
As2 As-3 0.98461 0.19679 0.11648 1 0.0
K11 K+1 0.2123 0.7079 0.55795 0.5 0.0
K6 K+1 0.12595 0.60143 0.19878 1 0.0
In1 In+3 0.71235 0.21798 0.12531 1 0.0
As4 As-3 0.42124 -0.06142 0.1307 1 0.0
K12 K+1 0.4345 0.8984 0.52326 0.5 0.0
As6 As-3 0.75449 0.91148 0.38493 1 0.0
K4 K+1 0.46183 0.00172 0.30326 1 0.0
As5 As-3 0.7244 0.50988 0.11881 1 0.0
K7 K+1 0.23894 0.3892 0.50455 1 0.0
K1 K+1 0.36778 0.27414 0.19079 1 0.0
As1 As-3 0.43858 0.33733 0.36899 1 0.0
K5 K+1 1.0369 0.24325 0.30594 1 0.0
K13 K+1 0.33338 0.5273 0.0596 0.5 0.0
In2 In+3 0.4565 0.63375 0.37438 1 0.0
